data_4129546
loop_
_publ_author_name
'Yang, Haifeng'
'Gabba\"i, Fran\,cois P'

_publ_section_title
;
 Activation of a Hydroamination Gold Catalyst by Oxidation of a
 Redox-Noninnocent Chlorostibine Z-Ligand.
;
_journal_issue 41
_journal_name_full 'Journal of the American Chemical Society'
_journal_page_first 13425
_journal_page_last 13432
_journal_paper_doi 10.1021/jacs.5b07998
_journal_volume 137
_journal_year 2015
_chemical_formula_sum 'C36 H28 Au F9 P2 Sb2'
_chemical_formula_weight 1133.99
_space_group_IT_number 15
_space_group_name_Hall '-C 2yc'
_space_group_name_H-M_alt 'C 1 2/c 1'
_symmetry_cell_setting monoclinic
_symmetry_space_group_name_H-M 'C 1 2/c 1'
_atom_sites_solution_hydrogens geom
_atom_sites_solution_primary direct
_atom_sites_solution_secondary difmap
_audit_creation_method SHELXL-97
_cell_angle_alpha 90.00
_cell_angle_beta 117.1890(10)
_cell_angle_gamma 90.00
_cell_formula_units_Z 4
_cell_length_a 16.8662(17)
_cell_length_b 14.3600(15)
_cell_length_c 16.922(3)
_cell_measurement_temperature 110(2)
_cell_volume 3645.6(8)
_computing_cell_refinement 'Bruker SMART'
_computing_data_collection 'Bruker SMART'
_computing_data_reduction 'Bruker SMART'
_computing_molecular_graphics 'Bruker SHELXTL'
_computing_publication_material 'Bruker SHELXTL'
_computing_structure_refinement 'SHELXL-97 (Sheldrick, 2008)'
_computing_structure_solution 'SHELXS-97 (Sheldrick, 2008)'
_diffrn_ambient_temperature 110(2)
_diffrn_measured_fraction_theta_full 0.996
_diffrn_measured_fraction_theta_max 0.996
_diffrn_measurement_device_type 'CCD area detector'
_diffrn_measurement_method 'phi and omega scans'
_diffrn_radiation_monochromator graphite
_diffrn_radiation_source 'fine-focus sealed tube'
_diffrn_radiation_type MoK\a
_diffrn_radiation_wavelength 0.71073
_diffrn_reflns_av_R_equivalents 0.0284
_diffrn_reflns_av_sigmaI/netI 0.0216
_diffrn_reflns_limit_h_max 22
_diffrn_reflns_limit_h_min -22
_diffrn_reflns_limit_k_max 19
_diffrn_reflns_limit_k_min -19
_diffrn_reflns_limit_l_max 22
_diffrn_reflns_limit_l_min -22
_diffrn_reflns_number 21946
_diffrn_reflns_theta_full 28.28
_diffrn_reflns_theta_max 28.28
_diffrn_reflns_theta_min 1.96
_exptl_absorpt_coefficient_mu 5.646
_exptl_absorpt_correction_T_max 0.6021
_exptl_absorpt_correction_T_min 0.5507
_exptl_crystal_colour colourless
_exptl_crystal_density_diffrn 2.066
_exptl_crystal_density_method 'not measured'
_exptl_crystal_description block
_exptl_crystal_F_000 2144
_exptl_crystal_size_max 0.12
_exptl_crystal_size_mid 0.10
_exptl_crystal_size_min 0.10
_refine_diff_density_max 2.747
_refine_diff_density_min -1.268
_refine_diff_density_rms 0.116
_refine_ls_extinction_method none
_refine_ls_goodness_of_fit_ref 1.097
_refine_ls_hydrogen_treatment mixed
_refine_ls_matrix_type full
_refine_ls_number_parameters 246
_refine_ls_number_reflns 4513
_refine_ls_number_restraints 0
_refine_ls_restrained_S_all 1.097
_refine_ls_R_factor_all 0.0255
_refine_ls_R_factor_gt 0.0226
_refine_ls_shift/su_max 0.002
_refine_ls_shift/su_mean 0.000
_refine_ls_structure_factor_coef Fsqd
_refine_ls_weighting_details 'calc w=1/[\s^2^(Fo^2^)+(0.0334P)^2^+6.5310P] where P=(Fo^2^+2Fc^2^)/3'
_refine_ls_weighting_scheme calc
_refine_ls_wR_factor_gt 0.0606
_refine_ls_wR_factor_ref 0.0620
_reflns_number_gt 4193
_reflns_number_total 4513
_reflns_threshold_expression >2sigma(I)
_cod_data_source_file ja5b07998_si_003.cif
_cod_data_source_block 3_sbf6
_cod_original_sg_symbol_H-M C2/c
_cod_database_code 4129546

loop_
_symmetry_equiv_pos_as_xyz
'x, y, z'
'-x, y, -z+1/2'
'x+1/2, y+1/2, z'
'-x+1/2, y+1/2, -z+1/2'
'-x, -y, -z'
'x, -y, z-1/2'
'-x+1/2, -y+1/2, -z'
'x+1/2, -y+1/2, z-1/2'

loop_
_atom_site_label
_atom_site_type_symbol
_atom_site_fract_x
_atom_site_fract_y
_atom_site_fract_z
_atom_site_U_iso_or_equiv
_atom_site_adp_type
_atom_site_occupancy
_atom_site_symmetry_multiplicity
_atom_site_calc_flag
_atom_site_refinement_flags
_atom_site_disorder_assembly
_atom_site_disorder_group
Au1 Au 0.0000 0.531969(10) 0.2500 0.01809(6) Uani 1 2 d S . .
Sb1 Sb 0.0000 0.728323(18) 0.2500 0.01685(7) Uani 1 2 d S . .
F7 F 0.0000 0.86030(18) 0.2500 0.0332(7) Uani 1 2 d S . .
F8 F 0.10578(12) 0.72225(13) 0.36413(12) 0.0262(4) Uani 1 1 d . . .
P1 P 0.13603(5) 0.54130(5) 0.24727(5) 0.01802(15) Uani 1 1 d . . .
C1 C 0.08157(19) 0.7227(2) 0.18485(19) 0.0195(6) Uani 1 1 d . . .
C17 C 0.0827(3) 0.3653(3) 0.0427(3) 0.0443(10) Uani 1 1 d . . .
H17 H 0.0318 0.3481 -0.0106 0.053 Uiso 1 1 calc R . .
C2 C 0.0778(2) 0.8012(2) 0.1348(2) 0.0253(6) Uani 1 1 d . . .
H2 H 0.0391 0.8513 0.1302 0.030 Uiso 1 1 calc R . .
C3 C 0.1308(2) 0.8059(3) 0.0917(2) 0.0323(7) Uani 1 1 d . . .
H3 H 0.1271 0.8587 0.0563 0.039 Uiso 1 1 calc R . .
C4 C 0.1886(3) 0.7343(3) 0.1001(3) 0.0356(8) Uani 1 1 d . . .
H4 H 0.2259 0.7387 0.0718 0.043 Uiso 1 1 calc R . .
C5 C 0.1926(2) 0.6558(3) 0.1497(2) 0.0306(7) Uani 1 1 d . . .
H5 H 0.2325 0.6067 0.1551 0.037 Uiso 1 1 calc R . .
C6 C 0.1379(2) 0.6488(2) 0.1917(2) 0.0215(6) Uani 1 1 d . . .
C7 C 0.2303(2) 0.5389(2) 0.3561(2) 0.0208(6) Uani 1 1 d . . .
C8 C 0.3086(2) 0.5856(3) 0.3747(2) 0.0331(8) Uani 1 1 d . . .
H8 H 0.3136 0.6208 0.3296 0.040 Uiso 1 1 calc R . .
C9 C 0.3800(3) 0.5809(3) 0.4596(3) 0.0429(10) Uani 1 1 d . . .
H9 H 0.4338 0.6127 0.4723 0.052 Uiso 1 1 calc R . .
C10 C 0.3730(3) 0.5302(2) 0.5256(2) 0.0350(8) Uani 1 1 d . . .
H10 H 0.4220 0.5271 0.5834 0.042 Uiso 1 1 calc R . .
C11 C 0.2949(3) 0.4842(2) 0.5075(2) 0.0305(7) Uani 1 1 d . . .
H11 H 0.2900 0.4499 0.5531 0.037 Uiso 1 1 calc R . .
C12 C 0.2233(2) 0.4876(2) 0.4228(2) 0.0269(7) Uani 1 1 d . . .
H12 H 0.1697 0.4552 0.4104 0.032 Uiso 1 1 calc R . .
C13 C 0.1485(2) 0.4521(2) 0.1793(2) 0.0212(6) Uani 1 1 d . . .
C14 C 0.2313(2) 0.4155(3) 0.1980(2) 0.0298(7) Uani 1 1 d . . .
H14 H 0.2825 0.4324 0.2511 0.036 Uiso 1 1 calc R . .
C15 C 0.2388(3) 0.3542(3) 0.1385(2) 0.0397(9) Uani 1 1 d . . .
H15 H 0.2954 0.3289 0.1511 0.048 Uiso 1 1 calc R . .
C16 C 0.1647(3) 0.3297(3) 0.0613(2) 0.0414(9) Uani 1 1 d . . .
H16 H 0.1705 0.2879 0.0207 0.050 Uiso 1 1 calc R . .
C18 C 0.0737(2) 0.4266(3) 0.1018(2) 0.0332(8) Uani 1 1 d . . .
H18 H 0.0168 0.4509 0.0893 0.040 Uiso 1 1 calc R . .
Sb2 Sb 0.0000 0.22400(2) 0.2500 0.03808(10) Uani 1 2 d S . .
F1 F 0.0791(3) 0.2249(3) 0.2029(3) 0.0964(13) Uani 1 1 d . A .
F3 F -0.0916(5) 0.2735(10) 0.1402(6) 0.130(4) Uani 0.50 1 d P A -1
F4 F -0.0467(7) 0.1042(6) 0.2107(7) 0.119(4) Uani 0.50 1 d P A -1
F5 F 0.0784(5) 0.1787(8) 0.3528(6) 0.109(3) Uani 0.50 1 d P A -1
F6 F 0.0313(5) 0.3461(3) 0.2827(4) 0.067(2) Uani 0.50 1 d P A -1

loop_
_atom_site_aniso_label
_atom_site_aniso_U_11
_atom_site_aniso_U_22
_atom_site_aniso_U_33
_atom_site_aniso_U_23
_atom_site_aniso_U_13
_atom_site_aniso_U_12
Au1 0.01576(8) 0.01577(8) 0.02486(9) 0.000 0.01112(7) 0.000
Sb1 0.01703(13) 0.01567(13) 0.01679(13) 0.000 0.00682(11) 0.000
F7 0.0517(19) 0.0176(13) 0.0387(16) 0.000 0.0280(15) 0.000
F8 0.0195(9) 0.0368(11) 0.0188(9) 0.0002(7) 0.0056(7) -0.0066(7)
P1 0.0155(3) 0.0190(4) 0.0206(4) -0.0004(3) 0.0091(3) 0.0002(3)
C1 0.0155(13) 0.0234(15) 0.0170(14) -0.0012(10) 0.0054(11) -0.0046(10)
C17 0.050(2) 0.043(2) 0.0268(18) -0.0137(16) 0.0062(17) -0.0022(18)
C2 0.0241(15) 0.0246(15) 0.0246(15) 0.0042(12) 0.0089(13) -0.0013(13)
C3 0.0338(18) 0.0339(18) 0.0299(17) 0.0087(14) 0.0152(15) -0.0035(15)
C4 0.039(2) 0.041(2) 0.038(2) 0.0059(16) 0.0271(17) -0.0027(16)
C5 0.0301(17) 0.0338(18) 0.0350(18) 0.0028(14) 0.0209(15) 0.0000(14)
C6 0.0190(14) 0.0237(14) 0.0225(14) 0.0004(11) 0.0100(12) -0.0024(11)
C7 0.0233(15) 0.0203(14) 0.0195(14) -0.0031(11) 0.0106(12) 0.0021(11)
C8 0.0313(18) 0.0324(19) 0.0288(17) 0.0033(14) 0.0078(14) -0.0091(15)
C9 0.035(2) 0.039(2) 0.037(2) 0.0020(16) 0.0014(17) -0.0167(17)
C10 0.037(2) 0.0334(19) 0.0234(17) -0.0077(13) 0.0041(15) -0.0040(15)
C11 0.0356(19) 0.0347(18) 0.0241(16) 0.0033(13) 0.0160(15) 0.0065(15)
C12 0.0248(16) 0.0316(17) 0.0285(17) 0.0040(13) 0.0158(14) 0.0017(13)
C13 0.0235(15) 0.0219(14) 0.0200(14) 0.0004(11) 0.0115(12) 0.0024(12)
C14 0.0268(16) 0.0364(18) 0.0227(15) 0.0001(13) 0.0083(13) 0.0108(14)
C15 0.050(2) 0.043(2) 0.0288(18) 0.0060(15) 0.0204(17) 0.0269(18)
C16 0.067(3) 0.0317(18) 0.0251(17) 0.0004(14) 0.0212(18) 0.0163(19)
C18 0.0249(17) 0.0372(19) 0.0310(18) -0.0083(15) 0.0069(14) 0.0006(14)
Sb2 0.0485(2) 0.02850(18) 0.0413(2) 0.000 0.02405(18) 0.000
F1 0.119(3) 0.084(2) 0.139(3) 0.018(2) 0.105(3) 0.038(2)
F3 0.069(5) 0.211(12) 0.092(6) 0.070(7) 0.020(4) 0.042(7)
F4 0.182(11) 0.082(5) 0.127(9) -0.060(5) 0.101(8) -0.053(6)
F5 0.088(6) 0.123(8) 0.073(5) 0.061(5) 0.000(4) 0.011(5)
F6 0.104(6) 0.024(2) 0.108(7) -0.007(2) 0.078(5) -0.017(3)

loop_
_atom_type_symbol
_atom_type_description
_atom_type_scat_dispersion_real
_atom_type_scat_dispersion_imag
_atom_type_scat_source
C C 0.0033 0.0016 'International Tables Vol C Tables 4.2.6.8 and 6.1.1.4'
H H 0.0000 0.0000 'International Tables Vol C Tables 4.2.6.8 and 6.1.1.4'
F F 0.0171 0.0103 'International Tables Vol C Tables 4.2.6.8 and 6.1.1.4'
P P 0.1023 0.0942 'International Tables Vol C Tables 4.2.6.8 and 6.1.1.4'
Sb Sb -0.5866 1.5461 'International Tables Vol C Tables 4.2.6.8 and 6.1.1.4'
Au Au -2.0133 8.8022 'International Tables Vol C Tables 4.2.6.8 and 6.1.1.4'

loop_
_geom_angle_atom_site_label_1
_geom_angle_atom_site_label_2
_geom_angle_atom_site_label_3
_geom_angle
_geom_angle_site_symmetry_1
_geom_angle_site_symmetry_3
P1 Au1 P1 173.38(4) 2 .
P1 Au1 Sb1 86.689(18) 2 .
P1 Au1 Sb1 86.689(18) . .
F7 Sb1 F8 92.58(6) . 2
F7 Sb1 F8 92.58(6) . .
F8 Sb1 F8 174.85(11) 2 .
F7 Sb1 C1 92.19(8) . 2
F8 Sb1 C1 89.76(10) 2 2
F8 Sb1 C1 90.04(9) . 2
F7 Sb1 C1 92.19(8) . .
F8 Sb1 C1 90.04(9) 2 .
F8 Sb1 C1 89.76(10) . .
C1 Sb1 C1 175.62(16) 2 .
F7 Sb1 Au1 180.0 . .
F8 Sb1 Au1 87.42(6) 2 .
F8 Sb1 Au1 87.42(6) . .
C1 Sb1 Au1 87.81(8) 2 .
C1 Sb1 Au1 87.81(8) . .
C13 P1 C7 109.52(14) . .
C13 P1 C6 103.87(14) . .
C7 P1 C6 109.27(14) . .
C13 P1 Au1 112.18(11) . .
C7 P1 Au1 113.41(11) . .
C6 P1 Au1 108.11(10) . .
C6 C1 C2 120.5(3) . .
C6 C1 Sb1 124.4(2) . .
C2 C1 Sb1 115.1(2) . .
C16 C17 C18 120.1(4) . .
C3 C2 C1 119.7(3) . .
C4 C3 C2 120.3(3) . .
C3 C4 C5 120.2(3) . .
C4 C5 C6 120.3(3) . .
C1 C6 C5 119.0(3) . .
C1 C6 P1 121.2(2) . .
C5 C6 P1 119.7(2) . .
C8 C7 C12 119.8(3) . .
C8 C7 P1 121.8(2) . .
C12 C7 P1 118.4(2) . .
C7 C8 C9 119.7(3) . .
C10 C9 C8 120.5(3) . .
C11 C10 C9 119.9(3) . .
C10 C11 C12 120.3(3) . .
C11 C12 C7 119.8(3) . .
C14 C13 C18 120.1(3) . .
C14 C13 P1 121.6(2) . .
C18 C13 P1 118.1(2) . .
C15 C14 C13 119.4(3) . .
C16 C15 C14 120.4(4) . .
C17 C16 C15 120.4(3) . .
C13 C18 C17 119.7(3) . .
F5 Sb2 F5 136.6(8) . 2
F5 Sb2 F1 86.6(4) . 2
F5 Sb2 F1 93.7(3) 2 2
F5 Sb2 F1 93.7(3) . .
F5 Sb2 F1 86.6(4) 2 .
F1 Sb2 F1 179.2(2) 2 .
F5 Sb2 F6 94.1(4) . .
F5 Sb2 F6 129.2(5) 2 .
F1 Sb2 F6 91.6(2) 2 .
F1 Sb2 F6 87.6(2) . .
F5 Sb2 F6 129.2(5) . 2
F5 Sb2 F6 94.1(4) 2 2
F1 Sb2 F6 87.6(2) 2 2
F1 Sb2 F6 91.6(2) . 2
F6 Sb2 F6 35.7(4) . 2
F5 Sb2 F4 90.9(6) . .
F5 Sb2 F4 46.3(5) 2 .
F1 Sb2 F4 83.7(3) 2 .
F1 Sb2 F4 97.1(3) . .
F6 Sb2 F4 172.9(4) . .
F6 Sb2 F4 138.4(4) 2 .
F5 Sb2 F4 46.3(5) . 2
F5 Sb2 F4 90.9(6) 2 2
F1 Sb2 F4 97.1(3) 2 2
F1 Sb2 F4 83.7(3) . 2
F6 Sb2 F4 138.4(4) . 2
F6 Sb2 F4 172.9(4) 2 2
F4 Sb2 F4 47.9(7) . 2
F5 Sb2 F3 176.3(4) . .
F5 Sb2 F3 43.5(5) 2 .
F1 Sb2 F3 89.7(3) 2 .
F1 Sb2 F3 90.0(3) . .
F6 Sb2 F3 86.1(5) . .
F6 Sb2 F3 50.7(5) 2 .
F4 Sb2 F3 88.5(5) . .
F4 Sb2 F3 134.3(6) 2 .
F5 Sb2 F3 43.5(5) . 2
F5 Sb2 F3 176.3(4) 2 2
F1 Sb2 F3 90.0(3) 2 2
F1 Sb2 F3 89.7(3) . 2
F6 Sb2 F3 50.7(5) . 2
F6 Sb2 F3 86.1(5) 2 2
F4 Sb2 F3 134.3(6) . 2
F4 Sb2 F3 88.5(5) 2 2
F3 Sb2 F3 136.8(9) . 2

loop_
_geom_bond_atom_site_label_1
_geom_bond_atom_site_label_2
_geom_bond_distance
_geom_bond_site_symmetry_2
Au1 P1 2.3196(8) 2
Au1 P1 2.3197(8) .
Au1 Sb1 2.8196(4) .
Sb1 F7 1.895(3) .
Sb1 F8 1.9420(18) 2
Sb1 F8 1.9421(18) .
Sb1 C1 2.121(3) 2
Sb1 C1 2.121(3) .
P1 C13 1.798(3) .
P1 C7 1.801(3) .
P1 C6 1.815(3) .
C1 C6 1.393(4) .
C1 C2 1.395(4) .
C17 C16 1.369(6) .
C17 C18 1.391(5) .
C2 C3 1.390(5) .
C3 C4 1.380(5) .
C4 C5 1.389(5) .
C5 C6 1.402(4) .
C7 C8 1.384(5) .
C7 C12 1.397(4) .
C8 C9 1.392(5) .
C9 C10 1.383(5) .
C10 C11 1.376(5) .
C11 C12 1.391(5) .
C13 C14 1.386(4) .
C13 C18 1.390(5) .
C14 C15 1.386(5) .
C15 C16 1.379(6) .
Sb2 F5 1.760(6) .
Sb2 F5 1.760(6) 2
Sb2 F1 1.841(3) 2
Sb2 F1 1.841(3) .
Sb2 F6 1.842(5) .
Sb2 F6 1.842(5) 2
Sb2 F4 1.882(7) .
Sb2 F4 1.882(7) 2
Sb2 F3 1.929(7) .
Sb2 F3 1.929(7) 2
